data_4326768
loop_
_publ_author_name
'Amit Majumdar'
'R. H. Holm'

_publ_contact_author_address
;Department of Chemistry and Chemical Biology
Harvard University
12 Oxford Street
Cambridge, MA 02138
;
_publ_contact_author_email holm@chemistry.harvard.edu
_publ_contact_author_name 'Prof. Richard H. Holm'
_publ_contact_author_phone 617-496-3215
_publ_section_title
;
 Specific Incorporation of Chalcogenide Bridge Atoms in
 Molybdenum/Tungsten-Iron-Sulfur Single Cubane Clusters
;
_journal_name_full 'Inorganic Chemistry'
_journal_page_first 11242
_journal_page_last 11251
_journal_paper_doi 10.1021/ic2018117
_journal_volume 50
_journal_year 2011
_chemical_formula_moiety '2(C21 H38 Cl2 Fe2 Mo N3 S4), 3(C H4 O)'
_chemical_formula_sum 'C45 H88 Cl4 Fe4 Mo2 N6 O3 S8'
_chemical_formula_weight 1574.85
_chemical_name_systematic
; 
 ? 
;
_space_group_IT_number 9
_symmetry_cell_setting monoclinic
_symmetry_space_group_name_Hall 'C -2yc'
_symmetry_space_group_name_H-M 'C 1 c 1'
_atom_sites_solution_hydrogens geom
_atom_sites_solution_primary direct
_atom_sites_solution_secondary difmap
_audit_creation_method SHELXL-97
_cell_angle_alpha 90.00
_cell_angle_beta 93.301(9)
_cell_angle_gamma 90.00
_cell_formula_units_Z 2
_cell_length_a 10.314(4)
_cell_length_b 17.255(7)
_cell_length_c 19.572(9)
_cell_measurement_reflns_used 3652
_cell_measurement_temperature 100(1)
_cell_measurement_theta_max 23.40
_cell_measurement_theta_min 2.30
_cell_volume 3477(3)
_computing_cell_refinement 'Saint v7.46A (Bruker-AXS,2009'
_computing_data_collection 'APEX2 v2009.3.0(Bruker-AXS,2009)'
_computing_data_reduction 'Saint v7.46A (Bruker-AXS,2009)'
_computing_molecular_graphics 'Bruker SHELXTL'
_computing_publication_material 'Bruker SHELXTL'
_computing_structure_refinement 'SHELXL-97 (Sheldrick, 2008)'
_computing_structure_solution 'SHELXS-97 (Sheldrick, 2008)'
_diffrn_ambient_temperature 100(1)
_diffrn_measured_fraction_theta_full 0.997
_diffrn_measured_fraction_theta_max 0.997
_diffrn_measurement_device_type 'CCD area detector'
_diffrn_measurement_method 'phi and omega scans'
_diffrn_radiation_monochromator graphite
_diffrn_radiation_source 'fine-focus sealed tube'
_diffrn_radiation_type MoK\a
_diffrn_radiation_wavelength 0.71073
_diffrn_reflns_av_R_equivalents 0.0962
_diffrn_reflns_av_sigmaI/netI 0.1051
_diffrn_reflns_limit_h_max 12
_diffrn_reflns_limit_h_min -12
_diffrn_reflns_limit_k_max 20
_diffrn_reflns_limit_k_min -20
_diffrn_reflns_limit_l_max 23
_diffrn_reflns_limit_l_min -23
_diffrn_reflns_number 25604
_diffrn_reflns_theta_full 25.73
_diffrn_reflns_theta_max 25.73
_diffrn_reflns_theta_min 2.08
_exptl_absorpt_coefficient_mu 1.594
_exptl_absorpt_correction_T_max 0.9688
_exptl_absorpt_correction_T_min 0.9390
_exptl_absorpt_correction_type multi-scan
_exptl_absorpt_process_details 'SADABS (Sheldrick, 2009)'
_exptl_crystal_colour black-brown
_exptl_crystal_density_diffrn 1.504
_exptl_crystal_description needle
_exptl_crystal_F_000 1616
_exptl_crystal_size_max 0.04
_exptl_crystal_size_mid 0.02
_exptl_crystal_size_min 0.02
_refine_diff_density_max 1.709
_refine_diff_density_min -1.416
_refine_diff_density_rms 0.143
_refine_ls_abs_structure_details 'Flack H D (1983), Acta Cryst. A39, 876-881'
_refine_ls_abs_structure_Flack 0.00(4)
_refine_ls_extinction_method none
_refine_ls_goodness_of_fit_ref 1.082
_refine_ls_hydrogen_treatment constr
_refine_ls_matrix_type full
_refine_ls_number_parameters 298
_refine_ls_number_reflns 6606
_refine_ls_number_restraints 3
_refine_ls_restrained_S_all 1.082
_refine_ls_R_factor_all 0.1040
_refine_ls_R_factor_gt 0.0638
_refine_ls_shift/su_max 0.008
_refine_ls_shift/su_mean 0.000
_refine_ls_structure_factor_coef Fsqd
_refine_ls_weighting_details 'calc w=1/[\s^2^(Fo^2^)+(0.0671P)^2^+4.2324P] where P=(Fo^2^+2Fc^2^)/3'
_refine_ls_weighting_scheme calc
_refine_ls_wR_factor_gt 0.1301
_refine_ls_wR_factor_ref 0.1451
_reflns_number_gt 4864
_reflns_number_total 6606
_reflns_threshold_expression >2sigma(I)
_cod_data_source_file ic2018117_si_002_02.cif
_cod_data_source_block AM37
_cod_database_code 4326768

loop_
_symmetry_equiv_pos_as_xyz
'x, y, z'
'x, -y, z+1/2'
'x+1/2, y+1/2, z'
'x+1/2, -y+1/2, z+1/2'

loop_
_atom_site_label
_atom_site_type_symbol
_atom_site_fract_x
_atom_site_fract_y
_atom_site_fract_z
_atom_site_U_iso_or_equiv
_atom_site_adp_type
_atom_site_occupancy
_atom_site_symmetry_multiplicity
_atom_site_calc_flag
_atom_site_refinement_flags
_atom_site_disorder_assembly
_atom_site_disorder_group
Mo1 Mo 0.06960(6) 0.99390(4) 0.51266(4) 0.0201(2) Uani 1 1 d . . .
Fe1 Fe -0.12485(12) 1.02478(8) 0.59357(7) 0.0254(4) Uani 1 1 d . . .
Fe2 Fe -0.06443(13) 1.12489(7) 0.48620(7) 0.0253(3) Uani 1 1 d . . .
Cl1 Cl -0.2630(2) 0.96598(16) 0.65782(13) 0.0359(6) Uani 1 1 d . . .
Cl2 Cl -0.1514(3) 1.20138(15) 0.40480(14) 0.0382(7) Uani 1 1 d . . .
S1 S 0.1504(2) 1.11257(14) 0.49166(13) 0.0264(6) Uani 1 1 d . . .
S2 S 0.0752(2) 0.98933(15) 0.62760(12) 0.0264(6) Uani 1 1 d . . .
S3 S -0.1499(2) 1.00420(15) 0.47921(13) 0.0256(6) Uani 1 1 d . . .
S4 S -0.1487(3) 1.16013(14) 0.59247(13) 0.0298(6) Uani 1 1 d . . .
N1 N 0.2650(8) 0.9287(5) 0.5102(4) 0.0346(10) Uani 1 1 d . . .
N2 N 0.1309(8) 0.9409(5) 0.4094(4) 0.0346(10) Uani 1 1 d . . .
N3 N 0.0691(9) 0.8586(5) 0.4973(4) 0.0346(10) Uani 1 1 d . . .
C1 C -0.0505(11) 1.2070(6) 0.6548(5) 0.039(3) Uani 1 1 d . . .
C2 C -0.1069(11) 1.2325(6) 0.7147(5) 0.037(3) Uani 1 1 d . . .
H2 H -0.1953 1.2214 0.7218 0.044 Uiso 1 1 calc R . .
C3 C -0.0320(14) 1.2738(7) 0.7631(6) 0.051(4) Uani 1 1 d . . .
H3 H -0.0705 1.2911 0.8033 0.061 Uiso 1 1 calc R . .
C4 C 0.0957(14) 1.2905(7) 0.7547(7) 0.053(3) Uani 1 1 d . . .
H4 H 0.1462 1.3188 0.7883 0.063 Uiso 1 1 calc R . .
C5 C 0.1474(12) 1.2650(7) 0.6963(6) 0.050(3) Uani 1 1 d . . .
H5 H 0.2359 1.2765 0.6899 0.060 Uiso 1 1 calc R . .
C6 C 0.0799(11) 1.2238(6) 0.6466(6) 0.039(3) Uani 1 1 d . . .
H6 H 0.1210 1.2068 0.6070 0.047 Uiso 1 1 calc R . .
C7 C 0.2056(9) 0.8509(5) 0.5252(5) 0.023(2) Uani 1 1 d . . .
H7A H 0.2509 0.8086 0.5020 0.028 Uiso 1 1 calc R . .
H7B H 0.2092 0.8405 0.5750 0.028 Uiso 1 1 calc R . .
C8 C 0.0673(9) 0.8647(5) 0.4225(5) 0.025(2) Uani 1 1 d . . .
H8A H -0.0229 0.8638 0.4023 0.029 Uiso 1 1 calc R . .
H8B H 0.1164 0.8215 0.4030 0.029 Uiso 1 1 calc R . .
C9 C 0.2682(9) 0.9341(5) 0.4344(5) 0.024(2) Uani 1 1 d . . .
H9A H 0.3182 0.9801 0.4211 0.028 Uiso 1 1 calc R . .
H9B H 0.3082 0.8872 0.4156 0.028 Uiso 1 1 calc R . .
C10 C 0.3969(9) 0.9389(5) 0.5466(5) 0.023(2) Uani 1 1 d . . .
C11 C 0.3916(9) 0.9191(7) 0.6226(5) 0.035(3) Uani 1 1 d . . .
H11A H 0.3346 0.9560 0.6443 0.053 Uiso 1 1 calc R . .
H11B H 0.4792 0.9223 0.6447 0.053 Uiso 1 1 calc R . .
H11C H 0.3577 0.8665 0.6275 0.053 Uiso 1 1 calc R . .
C12 C 0.4423(11) 1.0223(6) 0.5408(6) 0.040(3) Uani 1 1 d . . .
H12A H 0.5356 1.0253 0.5532 0.060 Uiso 1 1 calc R . .
H12B H 0.3949 1.0551 0.5718 0.060 Uiso 1 1 calc R . .
H12C H 0.4257 1.0403 0.4936 0.060 Uiso 1 1 calc R . .
C13 C 0.4987(9) 0.8845(7) 0.5145(6) 0.037(3) Uani 1 1 d . . .
H13A H 0.4684 0.8308 0.5160 0.055 Uiso 1 1 calc R . .
H13B H 0.5823 0.8891 0.5406 0.055 Uiso 1 1 calc R . .
H13C H 0.5090 0.8997 0.4669 0.055 Uiso 1 1 calc R . .
C14 C 0.1141(13) 0.9677(7) 0.3353(6) 0.0506(16) Uani 1 1 d . . .
C15 C -0.0269(14) 0.9676(7) 0.3124(6) 0.0506(16) Uani 1 1 d . . .
H15A H -0.0713 1.0095 0.3354 0.076 Uiso 1 1 calc R . .
H15B H -0.0656 0.9178 0.3239 0.076 Uiso 1 1 calc R . .
H15C H -0.0359 0.9754 0.2627 0.076 Uiso 1 1 calc R . .
C16 C 0.1726(12) 1.0449(7) 0.3266(6) 0.0506(16) Uani 1 1 d . . .
H16A H 0.2623 1.0446 0.3460 0.076 Uiso 1 1 calc R . .
H16B H 0.1224 1.0838 0.3503 0.076 Uiso 1 1 calc R . .
H16C H 0.1717 1.0575 0.2778 0.076 Uiso 1 1 calc R . .
C17 C 0.1838(12) 0.9095(8) 0.2885(5) 0.0506(16) Uani 1 1 d . . .
H17A H 0.1579 0.8565 0.2992 0.076 Uiso 1 1 calc R . .
H17B H 0.2780 0.9148 0.2963 0.076 Uiso 1 1 calc R . .
H17C H 0.1591 0.9208 0.2404 0.076 Uiso 1 1 calc R . .
C18 C -0.0181(10) 0.7946(5) 0.5206(6) 0.030(2) Uani 1 1 d . . .
C19 C -0.1580(10) 0.8140(7) 0.5070(6) 0.046(3) Uani 1 1 d . . .
H19A H -0.1773 0.8631 0.5294 0.068 Uiso 1 1 calc R . .
H19B H -0.2116 0.7727 0.5252 0.068 Uiso 1 1 calc R . .
H19C H -0.1772 0.8187 0.4576 0.068 Uiso 1 1 calc R . .
C20 C 0.0047(11) 0.7798(7) 0.5974(6) 0.046(3) Uani 1 1 d . . .
H20A H -0.0006 0.8290 0.6223 0.068 Uiso 1 1 calc R . .
H20B H 0.0910 0.7570 0.6066 0.068 Uiso 1 1 calc R . .
H20C H -0.0616 0.7441 0.6127 0.068 Uiso 1 1 calc R . .
C21 C 0.0140(10) 0.7189(6) 0.4835(6) 0.037(3) Uani 1 1 d . . .
H21A H -0.0304 0.6755 0.5044 0.056 Uiso 1 1 calc R . .
H21B H 0.1080 0.7101 0.4874 0.056 Uiso 1 1 calc R . .
H21C H -0.0151 0.7229 0.4351 0.056 Uiso 1 1 calc R . .
O3S O 0.587(2) 1.0224(9) 0.3379(11) 0.0346(10) Uani 0.33 1 d PD A 3
H3S H 0.5925 1.0276 0.3807 0.052 Uiso 0.33 1 calc PR A 3
C3S C 0.6158(10) 0.9457(5) 0.3209(6) 0.0346(10) Uani 0.33 1 d PD A 3
H3SA H 0.5569 0.9104 0.3432 0.052 Uiso 0.33 1 calc PR A 3
H3SB H 0.7057 0.9340 0.3366 0.052 Uiso 0.33 1 calc PR A 3
H3SC H 0.6054 0.9391 0.2712 0.052 Uiso 0.33 1 calc PR A 3
O2S O 0.5175(9) 0.8945(6) 0.3260(6) 0.0346(10) Uani 0.67 1 d PD B 2
H2S H 0.5477 0.8515 0.3393 0.052 Uiso 0.67 1 calc PR B 2
C2S C 0.6158(10) 0.9457(5) 0.3209(6) 0.0346(10) Uani 0.67 1 d PD B 2
H2SA H 0.5927 0.9834 0.2848 0.052 Uiso 0.67 1 calc PR B 2
H2SB H 0.6947 0.9179 0.3097 0.052 Uiso 0.67 1 calc PR B 2
H2SC H 0.6314 0.9729 0.3646 0.052 Uiso 0.67 1 calc PR B 2
O1S O 0.5358(13) 0.8224(8) 0.2938(8) 0.0346(10) Uani 0.50 1 d P C 1
H1S H 0.5593 0.8261 0.2535 0.052 Uiso 0.50 1 calc PR C 1
C1S C 0.626(2) 0.7785(11) 0.3328(11) 0.0346(10) Uani 0.50 1 d P C 1
H1SA H 0.6506 0.7329 0.3066 0.052 Uiso 0.50 1 calc PR C 1
H1SB H 0.5881 0.7618 0.3750 0.052 Uiso 0.50 1 calc PR C 1
H1SC H 0.7036 0.8100 0.3441 0.052 Uiso 0.50 1 calc PR C 1

loop_
_atom_site_aniso_label
_atom_site_aniso_U_11
_atom_site_aniso_U_22
_atom_site_aniso_U_33
_atom_site_aniso_U_23
_atom_site_aniso_U_13
_atom_site_aniso_U_12
Mo1 0.0211(4) 0.0186(4) 0.0211(4) -0.0004(4) 0.0049(3) 0.0018(4)
Fe1 0.0205(8) 0.0304(8) 0.0261(8) -0.0015(6) 0.0068(6) 0.0015(6)
Fe2 0.0280(8) 0.0226(7) 0.0258(8) 0.0002(6) 0.0058(6) 0.0067(6)
Cl1 0.0283(14) 0.0500(16) 0.0303(14) 0.0029(12) 0.0103(11) -0.0072(12)
Cl2 0.0453(17) 0.0362(15) 0.0333(15) 0.0062(12) 0.0040(12) 0.0144(13)
S1 0.0260(13) 0.0216(13) 0.0324(14) 0.0012(10) 0.0094(11) 0.0011(10)
S2 0.0253(14) 0.0321(15) 0.0221(13) -0.0001(11) 0.0038(11) 0.0041(11)
S3 0.0210(13) 0.0289(14) 0.0270(14) 0.0001(11) 0.0013(11) 0.0053(11)
S4 0.0340(16) 0.0279(14) 0.0279(14) -0.0032(11) 0.0055(12) 0.0080(12)
N1 0.035(2) 0.030(2) 0.040(2) 0.0029(18) 0.0146(19) -0.0007(18)
N2 0.035(2) 0.030(2) 0.040(2) 0.0029(18) 0.0146(19) -0.0007(18)
N3 0.035(2) 0.030(2) 0.040(2) 0.0029(18) 0.0146(19) -0.0007(18)
C1 0.046(7) 0.038(7) 0.035(6) 0.012(5) 0.014(5) 0.012(5)
C2 0.046(7) 0.039(7) 0.027(6) 0.007(5) 0.012(5) 0.000(5)
C3 0.089(11) 0.030(6) 0.033(7) -0.004(5) -0.001(7) 0.014(7)
C4 0.062(10) 0.041(7) 0.054(9) 0.008(6) -0.005(7) 0.005(7)
C5 0.045(8) 0.059(8) 0.047(8) 0.008(6) 0.003(6) -0.007(6)
C6 0.045(7) 0.040(7) 0.034(6) -0.008(5) 0.007(5) -0.010(5)
C7 0.014(5) 0.019(5) 0.037(6) 0.001(4) 0.006(4) 0.004(4)
C8 0.021(5) 0.025(5) 0.028(6) -0.004(4) 0.002(4) 0.000(4)
C9 0.016(5) 0.019(5) 0.037(6) -0.005(4) 0.011(4) -0.001(4)
C10 0.016(5) 0.025(5) 0.027(6) -0.002(4) -0.005(4) 0.007(4)
C11 0.019(5) 0.055(7) 0.032(6) 0.005(5) 0.005(5) 0.003(5)
C12 0.050(8) 0.024(6) 0.047(7) 0.003(5) -0.001(6) 0.000(5)
C13 0.017(5) 0.055(7) 0.038(6) -0.005(5) 0.004(5) 0.005(5)
C14 0.064(4) 0.062(4) 0.026(3) 0.010(3) 0.006(3) 0.016(3)
C15 0.064(4) 0.062(4) 0.026(3) 0.010(3) 0.006(3) 0.016(3)
C16 0.064(4) 0.062(4) 0.026(3) 0.010(3) 0.006(3) 0.016(3)
C17 0.064(4) 0.062(4) 0.026(3) 0.010(3) 0.006(3) 0.016(3)
C18 0.029(6) 0.016(5) 0.047(7) 0.001(5) 0.012(5) 0.000(4)
C19 0.028(6) 0.036(7) 0.072(9) 0.016(6) 0.001(6) 0.000(5)
C20 0.042(7) 0.041(7) 0.055(8) 0.012(6) 0.020(6) -0.014(6)
C21 0.032(6) 0.022(6) 0.057(7) 0.007(5) 0.000(5) -0.004(5)
O3S 0.035(2) 0.030(2) 0.040(2) 0.0029(18) 0.0146(19) -0.0007(18)
C3S 0.035(2) 0.030(2) 0.040(2) 0.0029(18) 0.0146(19) -0.0007(18)
O2S 0.035(2) 0.030(2) 0.040(2) 0.0029(18) 0.0146(19) -0.0007(18)
C2S 0.035(2) 0.030(2) 0.040(2) 0.0029(18) 0.0146(19) -0.0007(18)
O1S 0.035(2) 0.030(2) 0.040(2) 0.0029(18) 0.0146(19) -0.0007(18)
C1S 0.035(2) 0.030(2) 0.040(2) 0.0029(18) 0.0146(19) -0.0007(18)

loop_
_atom_type_symbol
_atom_type_description
_atom_type_scat_dispersion_real
_atom_type_scat_dispersion_imag
_atom_type_scat_source
C C 0.0033 0.0016 'International Tables Vol C Tables 4.2.6.8 and 6.1.1.4'
H H 0.0000 0.0000 'International Tables Vol C Tables 4.2.6.8 and 6.1.1.4'
N N 0.0061 0.0033 'International Tables Vol C Tables 4.2.6.8 and 6.1.1.4'
S S 0.1246 0.1234 'International Tables Vol C Tables 4.2.6.8 and 6.1.1.4'
Cl Cl 0.1484 0.1585 'International Tables Vol C Tables 4.2.6.8 and 6.1.1.4'
Fe Fe 0.3463 0.8444 'International Tables Vol C Tables 4.2.6.8 and 6.1.1.4'
Mo Mo -1.6832 0.6857 'International Tables Vol C Tables 4.2.6.8 and 6.1.1.4'
O O 0.0106 0.0060 'International Tables Vol C Tables 4.2.6.8 and 6.1.1.4'

loop_
_geom_angle_atom_site_label_1
_geom_angle_atom_site_label_2
_geom_angle_atom_site_label_3
_geom_angle
S2 Mo1 S1 103.04(10)
S2 Mo1 N1 91.8(2)
S1 Mo1 N1 96.1(2)
S2 Mo1 S3 104.63(10)
S1 Mo1 S3 104.07(10)
N1 Mo1 S3 150.1(2)
S2 Mo1 N2 149.1(2)
S1 Mo1 N2 94.4(2)
N1 Mo1 N2 60.8(3)
S3 Mo1 N2 95.4(2)
S2 Mo1 N3 95.3(2)
S1 Mo1 N3 151.0(2)
N1 Mo1 N3 60.7(3)
S3 Mo1 N3 92.6(2)
N2 Mo1 N3 60.0(3)
S2 Mo1 Fe1 52.59(8)
S1 Mo1 Fe1 102.95(7)
N1 Mo1 Fe1 142.4(2)
S3 Mo1 Fe1 53.26(8)
N2 Mo1 Fe1 146.9(2)
N3 Mo1 Fe1 106.1(2)
S2 Mo1 Fe2 101.88(8)
S1 Mo1 Fe2 52.60(8)
N1 Mo1 Fe2 147.8(2)
S3 Mo1 Fe2 53.10(7)
N2 Mo1 Fe2 108.9(2)
N3 Mo1 Fe2 144.4(2)
Fe1 Mo1 Fe2 63.38(5)
Cl1 Fe1 S2 108.85(12)
Cl1 Fe1 S3 116.80(12)
S2 Fe1 S3 107.74(11)
Cl1 Fe1 S4 113.11(11)
S2 Fe1 S4 111.87(11)
S3 Fe1 S4 98.10(11)
Cl1 Fe1 Mo1 140.99(10)
S2 Fe1 Mo1 53.66(7)
S3 Fe1 Mo1 55.38(7)
S4 Fe1 Mo1 105.91(8)
Cl1 Fe1 Fe2 152.45(10)
S2 Fe1 Fe2 98.70(9)
S3 Fe1 Fe2 51.47(8)
S4 Fe1 Fe2 53.92(7)
Mo1 Fe1 Fe2 58.39(4)
Cl2 Fe2 S1 116.90(11)
Cl2 Fe2 S3 111.35(12)
S1 Fe2 S3 107.39(11)
Cl2 Fe2 S4 108.82(11)
S1 Fe2 S4 113.33(11)
S3 Fe2 S4 97.31(10)
Cl2 Fe2 Mo1 145.30(9)
S1 Fe2 Mo1 53.79(7)
S3 Fe2 Mo1 55.34(8)
S4 Fe2 Mo1 104.87(8)
Cl2 Fe2 Fe1 143.39(10)
S1 Fe2 Fe1 99.69(8)
S3 Fe2 Fe1 51.58(8)
S4 Fe2 Fe1 52.92(7)
Mo1 Fe2 Fe1 58.23(4)
Fe2 S1 Mo1 73.61(9)
Fe1 S2 Mo1 73.74(9)
Fe2 S3 Fe1 76.95(10)
Fe2 S3 Mo1 71.56(9)
Fe1 S3 Mo1 71.35(8)
C1 S4 Fe1 113.5(4)
C1 S4 Fe2 120.3(4)
Fe1 S4 Fe2 73.16(8)
C9 N1 C10 113.1(7)
C9 N1 C7 106.3(7)
C10 N1 C7 112.1(7)
C9 N1 Mo1 93.4(5)
C10 N1 Mo1 134.2(6)
C7 N1 Mo1 93.7(5)
C9 N2 C8 107.1(7)
C9 N2 C14 113.2(8)
C8 N2 C14 113.8(9)
C9 N2 Mo1 92.7(5)
C8 N2 Mo1 93.0(5)
C14 N2 Mo1 133.0(7)
C8 N3 C7 109.3(8)
C8 N3 C18 112.3(8)
C7 N3 C18 113.0(8)
C8 N3 Mo1 93.2(5)
C7 N3 Mo1 92.7(5)
C18 N3 Mo1 133.1(6)
C6 C1 C2 118.6(11)
C6 C1 S4 122.8(8)
C2 C1 S4 118.5(9)
C3 C2 C1 119.3(11)
C3 C2 H2 120.4
C1 C2 H2 120.4
C4 C3 C2 122.0(12)
C4 C3 H3 119.0
C2 C3 H3 119.0
C5 C4 C3 117.3(13)
C5 C4 H4 121.3
C3 C4 H4 121.3
C4 C5 C6 124.0(12)
C4 C5 H5 118.0
C6 C5 H5 118.0
C5 C6 C1 118.8(11)
C5 C6 H6 120.6
C1 C6 H6 120.6
N3 C7 N1 103.5(7)
N3 C7 H7A 111.1
N1 C7 H7A 111.1
N3 C7 H7B 111.1
N1 C7 H7B 111.1
H7A C7 H7B 109.0
N3 C8 N2 104.7(7)
N3 C8 H8A 110.8
N2 C8 H8A 110.8
N3 C8 H8B 110.8
N2 C8 H8B 110.8
H8A C8 H8B 108.9
N2 C9 N1 105.1(7)
N2 C9 H9A 110.7
N1 C9 H9A 110.7
N2 C9 H9B 110.7
N1 C9 H9B 110.7
H9A C9 H9B 108.8
N1 C10 C12 110.4(8)
N1 C10 C11 110.6(7)
C12 C10 C11 108.2(8)
N1 C10 C13 110.4(8)
C12 C10 C13 108.7(8)
C11 C10 C13 108.6(8)
C10 C11 H11A 109.5
C10 C11 H11B 109.5
H11A C11 H11B 109.5
C10 C11 H11C 109.5
H11A C11 H11C 109.5
H11B C11 H11C 109.5
C10 C12 H12A 109.5
C10 C12 H12B 109.5
H12A C12 H12B 109.5
C10 C12 H12C 109.5
H12A C12 H12C 109.5
H12B C12 H12C 109.5
C10 C13 H13A 109.5
C10 C13 H13B 109.5
H13A C13 H13B 109.5
C10 C13 H13C 109.5
H13A C13 H13C 109.5
H13B C13 H13C 109.5
C16 C14 C15 111.2(10)
C16 C14 N2 111.1(10)
C15 C14 N2 110.0(9)
C16 C14 C17 107.9(10)
C15 C14 C17 107.1(10)
N2 C14 C17 109.4(9)
C14 C15 H15A 109.5
C14 C15 H15B 109.5
H15A C15 H15B 109.5
C14 C15 H15C 109.5
H15A C15 H15C 109.5
H15B C15 H15C 109.5
C14 C16 H16A 109.5
C14 C16 H16B 109.5
H16A C16 H16B 109.5
C14 C16 H16C 109.5
H16A C16 H16C 109.5
H16B C16 H16C 109.5
C14 C17 H17A 109.5
C14 C17 H17B 109.5
H17A C17 H17B 109.5
C14 C17 H17C 109.5
H17A C17 H17C 109.5
H17B C17 H17C 109.5
C19 C18 N3 111.7(8)
C19 C18 C20 107.7(9)
N3 C18 C20 111.0(8)
C19 C18 C21 109.8(9)
N3 C18 C21 109.3(8)
C20 C18 C21 107.3(8)
C18 C19 H19A 109.5
C18 C19 H19B 109.5
H19A C19 H19B 109.5
C18 C19 H19C 109.5
H19A C19 H19C 109.5
H19B C19 H19C 109.5
C18 C20 H20A 109.5
C18 C20 H20B 109.5
H20A C20 H20B 109.5
C18 C20 H20C 109.5
H20A C20 H20C 109.5
H20B C20 H20C 109.5
C18 C21 H21A 109.5
C18 C21 H21B 109.5
H21A C21 H21B 109.5
C18 C21 H21C 109.5
H21A C21 H21C 109.5
H21B C21 H21C 109.5

loop_
_geom_bond_atom_site_label_1
_geom_bond_atom_site_label_2
_geom_bond_distance
Mo1 S2 2.248(3)
Mo1 S1 2.258(3)
Mo1 N1 2.311(9)
Mo1 S3 2.327(3)
Mo1 N2 2.339(9)
Mo1 N3 2.354(8)
Mo1 Fe1 2.6795(16)
Mo1 Fe2 2.6843(17)
Fe1 Cl1 2.202(3)
Fe1 S2 2.217(3)
Fe1 S3 2.266(3)
Fe1 S4 2.348(3)
Fe1 Fe2 2.818(2)
Fe2 Cl2 2.218(3)
Fe2 S1 2.223(3)
Fe2 S3 2.263(3)
Fe2 S4 2.379(3)
S4 C1 1.740(12)
N1 C9 1.489(12)
N1 C10 1.510(12)
N1 C7 1.512(12)
N2 C9 1.476(12)
N2 C8 1.498(12)
N2 C14 1.522(13)
N3 C8 1.466(12)
N3 C7 1.487(13)
N3 C18 1.511(12)
C1 C6 1.394(15)
C1 C2 1.408(14)
C2 C3 1.385(16)
C2 H2 0.9500
C3 C4 1.367(19)
C3 H3 0.9500
C4 C5 1.362(17)
C4 H4 0.9500
C5 C6 1.364(16)
C5 H5 0.9500
C6 H6 0.9500
C7 H7A 0.9900
C7 H7B 0.9900
C8 H8A 0.9900
C8 H8B 0.9900
C9 H9A 0.9900
C9 H9B 0.9900
C10 C12 1.519(14)
C10 C11 1.530(13)
C10 C13 1.566(13)
C11 H11A 0.9800
C11 H11B 0.9800
C11 H11C 0.9800
C12 H12A 0.9800
C12 H12B 0.9800
C12 H12C 0.9800
C13 H13A 0.9800
C13 H13B 0.9800
C13 H13C 0.9800
C14 C16 1.476(18)
C14 C15 1.497(18)
C14 C17 1.562(16)
C15 H15A 0.9800
C15 H15B 0.9800
C15 H15C 0.9800
C16 H16A 0.9800
C16 H16B 0.9800
C16 H16C 0.9800
C17 H17A 0.9800
C17 H17B 0.9800
C17 H17C 0.9800
C18 C19 1.490(14)
C18 C20 1.531(15)
C18 C21 1.540(13)
C19 H19A 0.9800
C19 H19B 0.9800
C19 H19C 0.9800
C20 H20A 0.9800
C20 H20B 0.9800
C20 H20C 0.9800
C21 H21A 0.9800
C21 H21B 0.9800
C21 H21C 0.9800
O3S C3S 1.402(16)
O3S H3S 0.8400
C3S H3SA 0.9800
C3S H3SB 0.9800
C3S H3SC 0.9800
O2S H2S 0.8400
O1S C1S 1.40(2)
O1S H1S 0.8400
C1S H1SA 0.9800
C1S H1SB 0.9800
C1S H1SC 0.9800

loop_
_geom_torsion_atom_site_label_1
_geom_torsion_atom_site_label_2
_geom_torsion_atom_site_label_3
_geom_torsion_atom_site_label_4
_geom_torsion
S2 Mo1 Fe1 Cl1 -74.28(17)
S1 Mo1 Fe1 Cl1 -170.92(16)
N1 Mo1 Fe1 Cl1 -52.4(4)
S3 Mo1 Fe1 Cl1 91.06(17)
N2 Mo1 Fe1 Cl1 69.4(4)
N3 Mo1 Fe1 Cl1 10.1(3)
Fe2 Mo1 Fe1 Cl1 153.41(16)
S1 Mo1 Fe1 S2 -96.64(12)
N1 Mo1 Fe1 S2 21.9(4)
S3 Mo1 Fe1 S2 165.34(14)
N2 Mo1 Fe1 S2 143.6(4)
N3 Mo1 Fe1 S2 84.3(2)
Fe2 Mo1 Fe1 S2 -132.31(10)
S2 Mo1 Fe1 S3 -165.34(14)
S1 Mo1 Fe1 S3 98.02(11)
N1 Mo1 Fe1 S3 -143.5(4)
N2 Mo1 Fe1 S3 -21.7(4)
N3 Mo1 Fe1 S3 -81.0(2)
Fe2 Mo1 Fe1 S3 62.35(9)
S2 Mo1 Fe1 S4 105.74(12)
S1 Mo1 Fe1 S4 9.10(11)
N1 Mo1 Fe1 S4 127.6(4)
S3 Mo1 Fe1 S4 -88.93(12)
N2 Mo1 Fe1 S4 -110.6(4)
N3 Mo1 Fe1 S4 -169.9(2)
Fe2 Mo1 Fe1 S4 -26.57(8)
S2 Mo1 Fe1 Fe2 132.31(10)
S1 Mo1 Fe1 Fe2 35.67(8)
N1 Mo1 Fe1 Fe2 154.2(4)
S3 Mo1 Fe1 Fe2 -62.35(9)
N2 Mo1 Fe1 Fe2 -84.1(4)
N3 Mo1 Fe1 Fe2 -143.4(2)
S2 Mo1 Fe2 Cl2 -176.71(18)
S1 Mo1 Fe2 Cl2 85.85(19)
N1 Mo1 Fe2 Cl2 70.1(5)
S3 Mo1 Fe2 Cl2 -77.23(19)
N2 Mo1 Fe2 Cl2 5.1(3)
N3 Mo1 Fe2 Cl2 -59.5(4)
Fe1 Mo1 Fe2 Cl2 -139.82(19)
S2 Mo1 Fe2 S1 97.44(11)
N1 Mo1 Fe2 S1 -15.8(4)
S3 Mo1 Fe2 S1 -163.08(12)
N2 Mo1 Fe2 S1 -80.8(2)
N3 Mo1 Fe2 S1 -145.4(4)
Fe1 Mo1 Fe2 S1 134.33(10)
S2 Mo1 Fe2 S3 -99.48(11)
S1 Mo1 Fe2 S3 163.08(12)
N1 Mo1 Fe2 S3 147.3(4)
N2 Mo1 Fe2 S3 82.3(2)
N3 Mo1 Fe2 S3 17.7(4)
Fe1 Mo1 Fe2 S3 -62.59(9)
S2 Mo1 Fe2 S4 -10.83(11)
S1 Mo1 Fe2 S4 -108.27(12)
N1 Mo1 Fe2 S4 -124.0(4)
S3 Mo1 Fe2 S4 88.65(11)
N2 Mo1 Fe2 S4 171.0(2)
N3 Mo1 Fe2 S4 106.3(4)
Fe1 Mo1 Fe2 S4 26.06(8)
S2 Mo1 Fe2 Fe1 -36.89(8)
S1 Mo1 Fe2 Fe1 -134.33(10)
N1 Mo1 Fe2 Fe1 -150.1(4)
S3 Mo1 Fe2 Fe1 62.59(9)
N2 Mo1 Fe2 Fe1 144.9(2)
N3 Mo1 Fe2 Fe1 80.3(4)
Cl1 Fe1 Fe2 Cl2 -0.5(3)
S2 Fe1 Fe2 Cl2 179.04(16)
S3 Fe1 Fe2 Cl2 73.25(18)
S4 Fe1 Fe2 Cl2 -70.18(18)
Mo1 Fe1 Fe2 Cl2 141.98(16)
Cl1 Fe1 Fe2 S1 -178.3(2)
S2 Fe1 Fe2 S1 1.23(11)
S3 Fe1 Fe2 S1 -104.57(12)
S4 Fe1 Fe2 S1 112.00(12)
Mo1 Fe1 Fe2 S1 -35.84(8)
Cl1 Fe1 Fe2 S3 -73.7(2)
S2 Fe1 Fe2 S3 105.80(12)
S4 Fe1 Fe2 S3 -143.42(13)
Mo1 Fe1 Fe2 S3 68.74(9)
Cl1 Fe1 Fe2 S4 69.7(2)
S2 Fe1 Fe2 S4 -110.78(12)
S3 Fe1 Fe2 S4 143.42(13)
Mo1 Fe1 Fe2 S4 -147.84(10)
Cl1 Fe1 Fe2 Mo1 -142.5(2)
S2 Fe1 Fe2 Mo1 37.06(8)
S3 Fe1 Fe2 Mo1 -68.74(9)
S4 Fe1 Fe2 Mo1 147.84(10)
Cl2 Fe2 S1 Mo1 -140.45(11)
S3 Fe2 S1 Mo1 -14.53(10)
S4 Fe2 S1 Mo1 91.75(10)
Fe1 Fe2 S1 Mo1 38.09(7)
S2 Mo1 S1 Fe2 -95.09(10)
N1 Mo1 S1 Fe2 171.6(2)
S3 Mo1 S1 Fe2 13.88(10)
N2 Mo1 S1 Fe2 110.6(2)
N3 Mo1 S1 Fe2 137.1(5)
Fe1 Mo1 S1 Fe2 -41.01(8)
Cl1 Fe1 S2 Mo1 140.19(11)
S3 Fe1 S2 Mo1 12.63(12)
S4 Fe1 S2 Mo1 -94.09(10)
Fe2 Fe1 S2 Mo1 -39.58(7)
S1 Mo1 S2 Fe1 96.46(10)
N1 Mo1 S2 Fe1 -166.9(2)
S3 Mo1 S2 Fe1 -12.10(11)
N2 Mo1 S2 Fe1 -140.8(4)
N3 Mo1 S2 Fe1 -106.2(2)
Fe2 Mo1 S2 Fe1 42.50(8)
Cl2 Fe2 S3 Fe1 -142.18(11)
S1 Fe2 S3 Fe1 88.66(11)
S4 Fe2 S3 Fe1 -28.64(10)
Mo1 Fe2 S3 Fe1 74.41(7)
Cl2 Fe2 S3 Mo1 143.41(10)
S1 Fe2 S3 Mo1 14.25(10)
S4 Fe2 S3 Mo1 -103.05(9)
Fe1 Fe2 S3 Mo1 -74.41(7)
Cl1 Fe1 S3 Fe2 150.17(12)
S2 Fe1 S3 Fe2 -87.03(11)
S4 Fe1 S3 Fe2 29.11(10)
Mo1 Fe1 S3 Fe2 -74.67(7)
Cl1 Fe1 S3 Mo1 -135.16(12)
S2 Fe1 S3 Mo1 -12.36(11)
S4 Fe1 S3 Mo1 103.78(9)
Fe2 Fe1 S3 Mo1 74.67(7)
S2 Mo1 S3 Fe2 94.01(10)
S1 Mo1 S3 Fe2 -13.79(9)
N1 Mo1 S3 Fe2 -144.7(4)
N2 Mo1 S3 Fe2 -109.7(2)
N3 Mo1 S3 Fe2 -169.8(2)
Fe1 Mo1 S3 Fe2 82.02(8)
S2 Mo1 S3 Fe1 11.99(11)
S1 Mo1 S3 Fe1 -95.81(9)
N1 Mo1 S3 Fe1 133.3(4)
N2 Mo1 S3 Fe1 168.3(2)
N3 Mo1 S3 Fe1 108.2(2)
Fe2 Mo1 S3 Fe1 -82.02(8)
Cl1 Fe1 S4 C1 91.8(4)
S2 Fe1 S4 C1 -31.5(4)
S3 Fe1 S4 C1 -144.4(4)
Mo1 Fe1 S4 C1 -88.2(4)
Fe2 Fe1 S4 C1 -116.3(4)
Cl1 Fe1 S4 Fe2 -151.86(11)
S2 Fe1 S4 Fe2 84.79(11)
S3 Fe1 S4 Fe2 -28.09(10)
Mo1 Fe1 S4 Fe2 28.12(8)
Cl2 Fe2 S4 C1 -108.5(4)
S1 Fe2 S4 C1 23.4(4)
S3 Fe2 S4 C1 135.9(4)
Mo1 Fe2 S4 C1 79.9(4)
Fe1 Fe2 S4 C1 107.9(4)
Cl2 Fe2 S4 Fe1 143.65(11)
S1 Fe2 S4 Fe1 -84.47(11)
S3 Fe2 S4 Fe1 28.08(10)
Mo1 Fe2 S4 Fe1 -27.92(8)
S2 Mo1 N1 C9 -177.3(5)
S1 Mo1 N1 C9 -74.0(5)
S3 Mo1 N1 C9 58.5(7)
N2 Mo1 N1 C9 17.6(5)
N3 Mo1 N1 C9 87.6(6)
Fe1 Mo1 N1 C9 165.5(4)
Fe2 Mo1 N1 C9 -61.4(7)
S2 Mo1 N1 C10 -50.0(8)
S1 Mo1 N1 C10 53.3(8)
S3 Mo1 N1 C10 -174.2(6)
N2 Mo1 N1 C10 144.9(9)
N3 Mo1 N1 C10 -145.1(9)
Fe1 Mo1 N1 C10 -67.2(9)
Fe2 Mo1 N1 C10 65.9(10)
S2 Mo1 N1 C7 76.1(5)
S1 Mo1 N1 C7 179.4(5)
S3 Mo1 N1 C7 -48.1(8)
N2 Mo1 N1 C7 -89.0(6)
N3 Mo1 N1 C7 -19.0(5)
Fe1 Mo1 N1 C7 58.9(7)
Fe2 Mo1 N1 C7 -168.1(4)
S2 Mo1 N2 C9 -48.0(7)
S1 Mo1 N2 C9 76.7(5)
N1 Mo1 N2 C9 -17.8(5)
S3 Mo1 N2 C9 -178.7(5)
N3 Mo1 N2 C9 -88.8(6)
Fe1 Mo1 N2 C9 -161.3(4)
Fe2 Mo1 N2 C9 128.6(5)
S2 Mo1 N2 C8 59.4(8)
S1 Mo1 N2 C8 -175.9(5)
N1 Mo1 N2 C8 89.5(6)
S3 Mo1 N2 C8 -71.3(5)
N3 Mo1 N2 C8 18.5(5)
Fe1 Mo1 N2 C8 -54.0(7)
Fe2 Mo1 N2 C8 -124.1(5)
S2 Mo1 N2 C14 -173.7(8)
S1 Mo1 N2 C14 -49.0(10)
N1 Mo1 N2 C14 -143.5(10)
S3 Mo1 N2 C14 55.6(10)
N3 Mo1 N2 C14 145.5(11)
Fe1 Mo1 N2 C14 73.0(11)
Fe2 Mo1 N2 C14 2.9(10)
S2 Mo1 N3 C8 -179.3(5)
S1 Mo1 N3 C8 -49.8(8)
N1 Mo1 N3 C8 -90.2(6)
S3 Mo1 N3 C8 75.8(5)
N2 Mo1 N3 C8 -18.9(5)
Fe1 Mo1 N3 C8 128.2(5)
Fe2 Mo1 N3 C8 61.7(7)
S2 Mo1 N3 C7 -69.8(5)
S1 Mo1 N3 C7 59.7(7)
N1 Mo1 N3 C7 19.3(5)
S3 Mo1 N3 C7 -174.7(5)
N2 Mo1 N3 C7 90.6(6)
Fe1 Mo1 N3 C7 -122.3(5)
Fe2 Mo1 N3 C7 171.2(4)
S2 Mo1 N3 C18 55.7(9)
S1 Mo1 N3 C18 -174.8(7)
N1 Mo1 N3 C18 144.8(10)
S3 Mo1 N3 C18 -49.2(9)
N2 Mo1 N3 C18 -144.0(10)
Fe1 Mo1 N3 C18 3.2(9)
Fe2 Mo1 N3 C18 -63.3(10)
Fe1 S4 C1 C6 81.7(10)
Fe2 S4 C1 C6 -1.9(11)
Fe1 S4 C1 C2 -101.4(8)
Fe2 S4 C1 C2 175.0(7)
C6 C1 C2 C3 0.7(16)
S4 C1 C2 C3 -176.3(8)
C1 C2 C3 C4 -0.3(17)
C2 C3 C4 C5 0.1(18)
C3 C4 C5 C6 -0.4(19)
C4 C5 C6 C1 0.7(19)
C2 C1 C6 C5 -0.9(16)
S4 C1 C6 C5 176.0(9)
C8 N3 C7 N1 67.4(9)
C18 N3 C7 N1 -166.7(7)
Mo1 N3 C7 N1 -27.0(6)
C9 N1 C7 N3 -67.1(8)
C10 N1 C7 N3 168.9(7)
Mo1 N1 C7 N3 27.6(7)
C7 N3 C8 N2 -67.0(9)
C18 N3 C8 N2 166.7(7)
Mo1 N3 C8 N2 27.0(7)
C9 N2 C8 N3 66.5(9)
C14 N2 C8 N3 -167.5(8)
Mo1 N2 C8 N3 -27.2(7)
C8 N2 C9 N1 -68.6(9)
C14 N2 C9 N1 165.1(8)
Mo1 N2 C9 N1 25.4(6)
C10 N1 C9 N2 -167.5(7)
C7 N1 C9 N2 69.2(8)
Mo1 N1 C9 N2 -25.7(7)
C9 N1 C10 C12 70.0(10)
C7 N1 C10 C12 -169.8(8)
Mo1 N1 C10 C12 -50.3(11)
C9 N1 C10 C11 -170.3(8)
C7 N1 C10 C11 -50.2(10)
Mo1 N1 C10 C11 69.4(10)
C9 N1 C10 C13 -50.1(10)
C7 N1 C10 C13 70.0(10)
Mo1 N1 C10 C13 -170.5(7)
C9 N2 C14 C16 -60.5(12)
C8 N2 C14 C16 176.8(9)
Mo1 N2 C14 C16 57.5(13)
C9 N2 C14 C15 176.0(9)
C8 N2 C14 C15 53.3(12)
Mo1 N2 C14 C15 -66.0(13)
C9 N2 C14 C17 58.5(12)
C8 N2 C14 C17 -64.1(12)
Mo1 N2 C14 C17 176.6(8)
C8 N3 C18 C19 -70.2(11)
C7 N3 C18 C19 165.5(9)
Mo1 N3 C18 C19 47.6(13)
C8 N3 C18 C20 169.5(8)
C7 N3 C18 C20 45.3(11)
Mo1 N3 C18 C20 -72.6(11)
C8 N3 C18 C21 51.4(11)
C7 N3 C18 C21 -72.8(10)
Mo1 N3 C18 C21 169.3(7)
